data_2105771
loop_
_publ_author_name
'Hau, Sam C. K.'
'Tam, Dennis Y. S.'
'Mak, Thomas C. W.'

_publ_section_title
;
 Organosilver(I) framework assembly with trifluoroacetate and
 enediyne-functionalized alicycles
;
_journal_coeditor_code BI5014
_journal_issue 1
_journal_name_full 'Acta Crystallographica Section B'
_journal_page_first 37
_journal_page_last 46
_journal_paper_doi 10.1107/S2052520614000171
_journal_volume 70
_journal_year 2014
_chemical_formula_moiety
;
 7(Ag +), (C10 H8 2-), 5(C2 F3 O2 -), 2(C10 H8 N2)
;
_chemical_formula_sum 'C40 H24 Ag7 F15 N4 O10'
_chemical_formula_weight 1760.72
_space_group_crystal_system triclinic
_space_group_IT_number 2
_space_group_name_Hall '-P 1'
_space_group_name_H-M_alt 'P -1'
_symmetry_space_group_name_Hall '-P 1'
_symmetry_space_group_name_H-M 'P -1'
_atom_sites_solution_hydrogens geom
_audit_creation_method SHELXL-2013
_cell_angle_alpha 96.481(5)
_cell_angle_beta 108.935(5)
_cell_angle_gamma 115.229(4)
_cell_formula_units_Z 2
_cell_length_a 12.427(3)
_cell_length_b 14.132(3)
_cell_length_c 16.384(6)
_cell_measurement_temperature 173(2)
_cell_volume 2353.5(12)
_computing_cell_refinement 'SAINT (Bruker, 2003)'
_computing_data_collection 'APEX2 (Bruker, 2003)'
_computing_data_reduction SAINT
_computing_molecular_graphics 'DIAMOND (Brandenburg, 2009)'
_computing_publication_material SHELXL-2013
_computing_structure_refinement 'SHELXL-2013 (Sheldrick, 2008)'
_computing_structure_solution 'SHELXS-97 (Sheldrick, 2008)'
_diffrn_ambient_temperature 173(2)
_diffrn_measured_fraction_theta_full 0.996
_diffrn_measured_fraction_theta_max 0.996
_diffrn_measurement_device_type 'Bruker APEX-II CCD diffractometer'
_diffrn_measurement_method '\f and \w scan'
_diffrn_radiation_type MoK\a
_diffrn_radiation_wavelength 0.71073
_diffrn_reflns_av_R_equivalents 0.0933
_diffrn_reflns_limit_h_max 14
_diffrn_reflns_limit_h_min -14
_diffrn_reflns_limit_k_max 16
_diffrn_reflns_limit_k_min -16
_diffrn_reflns_limit_l_max 19
_diffrn_reflns_limit_l_min -18
_diffrn_reflns_number 18969
_diffrn_reflns_theta_full 25.242
_diffrn_reflns_theta_max 25.250
_diffrn_reflns_theta_min 1.893
_exptl_absorpt_coefficient_mu 2.972
_exptl_absorpt_correction_T_max 0.3827
_exptl_absorpt_correction_T_min 0.3181
_exptl_absorpt_correction_type multi-scan
_exptl_absorpt_process_details 'SADABS (Bruker, 2003)'
_exptl_crystal_colour yellow
_exptl_crystal_density_diffrn 2.485
_exptl_crystal_description block
_exptl_crystal_F_000 1672
_exptl_crystal_size_max 0.50
_exptl_crystal_size_mid 0.50
_exptl_crystal_size_min 0.40
_refine_diff_density_max 1.744
_refine_diff_density_min -1.616
_refine_ls_extinction_method none
_refine_ls_goodness_of_fit_ref 1.040
_refine_ls_hydrogen_treatment constr
_refine_ls_matrix_type full
_refine_ls_number_parameters 686
_refine_ls_number_reflns 8486
_refine_ls_number_restraints 360
_refine_ls_restrained_S_all 1.045
_refine_ls_R_factor_all 0.1064
_refine_ls_R_factor_gt 0.0825
_refine_ls_shift/su_max 0.001
_refine_ls_shift/su_mean 0.000
_refine_ls_structure_factor_coef Fsqd
_refine_ls_weighting_details 'w=1/[\s^2^(Fo^2^)+(0.1152P)^2^] where P=(Fo^2^+2Fc^2^)/3'
_refine_ls_weighting_scheme calc
_refine_ls_wR_factor_gt 0.1984
_refine_ls_wR_factor_ref 0.2140
_reflns_number_gt 6185
_reflns_number_total 8486
_reflns_threshold_expression 'I > 2\s(I)'
_cod_data_source_file bi5014sup1.cif
_cod_data_source_block VII
_cod_database_code 2105771
_shelx_space_group_comment
;
The symmetry employed for this shelxl refinement is uniquely defined
by the following loop, which should always be used as a source of
symmetry information in preference to the above space-group names.
They are only intended as comments.
;
_shelx_estimated_absorpt_t_min 0.318
_shelx_estimated_absorpt_t_max 0.383

loop_
_space_group_symop_operation_xyz
'x, y, z'
'-x, -y, -z'

loop_
_atom_site_type_symbol
_atom_site_label
_atom_site_fract_x
_atom_site_fract_y
_atom_site_fract_z
_atom_site_U_iso_or_equiv
_atom_site_adp_type
_atom_site_calc_flag
_atom_site_occupancy
Ag Ag1 -0.13419(9) -0.17284(7) 0.86522(6) 0.0225(2) Uani d 1
Ag Ag2 0.11776(9) 0.01035(7) 0.99309(6) 0.0279(2) Uani d 1
Ag Ag3 -0.31333(9) -0.09425(8) 0.81438(6) 0.0318(3) Uani d 1
Ag Ag4 -0.00614(9) -0.04568(7) 0.76277(6) 0.0275(3) Uani d 1
Ag Ag5 0.10595(10) -0.07953(8) 0.62362(6) 0.0288(3) Uani d 1
Ag Ag6 0.00832(13) 0.08219(10) 0.56938(7) 0.0476(3) Uani d 1
Ag Ag7 0.34071(10) 0.10803(9) 0.71064(7) 0.0381(3) Uani d 1
C C1 -0.0985(12) -0.0032(10) 0.8633(8) 0.027(3) Uani d 1
C C2 -0.0267(10) 0.0829(9) 0.8529(7) 0.019(2) Uani d 1
C C3 0.0449(11) 0.1927(9) 0.8504(7) 0.020(2) Uani d 1
C C4 0.0347(12) 0.2798(10) 0.9067(8) 0.028(3) Uani d 1
H H4A 0.0517 0.2723 0.9683 0.034 Uiso calc 1
H H4B -0.0547 0.2692 0.8791 0.034 Uiso calc 1
C C5 0.1341(17) 0.3947(12) 0.9119(10) 0.049(4) Uani d 1
H H5A 0.1103 0.4478 0.9339 0.059 Uiso calc 1
H H5B 0.2214 0.4138 0.9568 0.059 Uiso calc 1
C C6 0.1428(17) 0.4064(13) 0.8278(11) 0.052(4) Uani d 1
H H6A 0.2069 0.4828 0.8364 0.062 Uiso calc 1
H H6B 0.0567 0.3894 0.7824 0.062 Uiso calc 1
C C7 0.1861(12) 0.3274(9) 0.7937(8) 0.024(2) Uani d 1
H H7A 0.1716 0.3228 0.7300 0.029 Uiso calc 1
H H7B 0.2810 0.3579 0.8295 0.029 Uiso calc 1
C C8 0.1149(11) 0.2158(9) 0.8005(7) 0.023(2) Uani d 1
C C9 0.1273(11) 0.1321(9) 0.7528(7) 0.021(2) Uani d 1
C C10 0.1523(11) 0.0726(9) 0.7105(7) 0.022(2) Uani d 1
O O1 -0.0243(9) -0.2680(7) 0.8918(6) 0.032(2) Uani d 1
O O2 0.1736(9) -0.1263(8) 0.9792(7) 0.043(2) Uani d 1
C C11 0.0934(13) -0.2243(11) 0.9393(8) 0.032(3) Uani d 1
C C12 0.1486(10) -0.3053(9) 0.9464(7) 0.042(3) Uani d 1
F F1 0.1156(10) -0.3652(7) 0.8671(5) 0.074(3) Uani d 1
F F2 0.0999(12) -0.3721(9) 0.9893(7) 0.088(4) Uani d 1
F F3 0.2750(9) -0.2553(8) 0.9876(9) 0.139(6) Uani d 1
O O3 -0.2147(8) -0.3026(7) 0.7196(6) 0.035(2) Uani d 1
O O4 -0.0326(9) -0.2047(7) 0.7009(6) 0.038(2) Uani d 1
C C13 -0.1338(11) -0.2917(10) 0.6884(7) 0.023(2) Uani d 1
C C14 -0.1502(9) -0.3944(9) 0.6293(6) 0.040(3) Uani d 1
F F4 -0.2616(8) -0.4807(7) 0.6103(6) 0.069(3) Uani d 1
F F5 -0.1423(10) -0.3824(7) 0.5537(5) 0.077(3) Uani d 1
F F6 -0.0578(9) -0.4140(8) 0.6741(6) 0.083(4) Uani d 1
O O5 0.2935(8) 0.1492(7) 0.9886(6) 0.033(2) Uani d 1
O O6 0.2839(9) 0.2761(7) 1.0775(6) 0.036(2) Uani d 1
C C15 0.3342(12) 0.2446(10) 1.0328(7) 0.025(3) Uani d 1
C C16 0.4615(10) 0.3320(8) 1.0347(6) 0.032(3) Uani d 1
F F7 0.5575(8) 0.3128(8) 1.0716(7) 0.077(3) Uani d 1
F F8 0.4985(11) 0.4308(7) 1.0790(9) 0.118(5) Uani d 1
F F9 0.4514(10) 0.3321(10) 0.9533(6) 0.104(4) Uani d 1
O O7 0.1336(9) -0.2041(7) 0.5610(5) 0.036(2) Uani d 1
O O8 0.0646(12) -0.2072(10) 0.4161(7) 0.058(3) Uani d 1
C C17 0.1097(13) -0.2369(10) 0.4786(9) 0.033(3) Uani d 1
C C18 0.1445(9) -0.3275(8) 0.4584(6) 0.032(3) Uani d 1
F F10 0.1105(10) -0.3642(7) 0.3725(5) 0.073(3) Uani d 1
F F11 0.2710(7) -0.2884(7) 0.4992(7) 0.073(3) Uani d 1
F F12 0.0892(8) -0.4107(6) 0.4867(6) 0.057(2) Uani d 1
O O9 0.1711(19) 0.1868(11) 0.5330(12) 0.113(7) Uani d 1
O O10 0.1802(15) 0.0650(15) 0.4466(14) 0.139(9) Uani d 1
C C19 0.2280(18) 0.1602(15) 0.4964(12) 0.057(4) Uani d 1
C C20 0.3574(14) 0.2430(12) 0.4947(8) 0.080(6) Uani d 1
F F13 0.4504(10) 0.2302(10) 0.5477(6) 0.085(3) Uani d 1
F F14 0.3799(15) 0.3410(10) 0.5210(11) 0.150(6) Uani d 1
F F15 0.3563(13) 0.2264(11) 0.4143(7) 0.108(4) Uani d 1
N N1 -0.5031(10) -0.2574(8) 0.7370(7) 0.029(2) Uani d 1
N N2 -0.4807(11) -0.0742(10) 0.8302(8) 0.043(3) Uani d 1
C C21 -0.5081(14) -0.3501(12) 0.6973(9) 0.040(3) Uani d 1
H H21A -0.4300 -0.3462 0.6969 0.048 Uiso calc 1
C C22 -0.6236(14) -0.4508(12) 0.6572(9) 0.043(3) Uani d 1
H H22A -0.6236 -0.5137 0.6298 0.052 Uiso calc 1
C C23 -0.7360(16) -0.4579(14) 0.6579(9) 0.049(4) Uani d 1
H H23A -0.8156 -0.5255 0.6312 0.059 Uiso calc 1
C C24 -0.7310(14) -0.3625(13) 0.6990(9) 0.045(3) Uani d 1
H H24A -0.8078 -0.3649 0.7007 0.054 Uiso calc 1
C C25 -0.6147(12) -0.2658(11) 0.7368(7) 0.027(3) Uani d 1
C C26 -0.6013(12) -0.1634(11) 0.7861(8) 0.030(3) Uani d 1
C C27 -0.7104(14) -0.1563(13) 0.7899(9) 0.040(3) Uani d 1
H H27A -0.7965 -0.2164 0.7576 0.048 Uiso calc 1
C C28 -0.6886(15) -0.0602(14) 0.8416(10) 0.047(4) Uani d 1
H H28A -0.7610 -0.0559 0.8455 0.056 Uiso calc 1
C C29 -0.5704(16) 0.0258(14) 0.8856(10) 0.049(4) Uani d 1
H H29A -0.5563 0.0912 0.9215 0.059 Uiso calc 1
C C30 -0.4659(15) 0.0157(13) 0.8767(9) 0.048(4) Uani d 1
H H30A -0.3805 0.0774 0.9060 0.057 Uiso calc 1
N N3 0.4862(10) 0.0771(8) 0.6771(7) 0.029(2) Uani d 1
N N4 0.5290(11) 0.2720(9) 0.7629(7) 0.036(3) Uani d 1
C C31 0.4617(14) -0.0226(11) 0.6327(9) 0.038(3) Uani d 1
H H31A 0.3760 -0.0831 0.6114 0.045 Uiso calc 1
C C32 0.5560(14) -0.0391(12) 0.6177(9) 0.041(3) Uani d 1
H H32A 0.5361 -0.1102 0.5885 0.049 Uiso calc 1
C C33 0.6784(14) 0.0481(12) 0.6453(9) 0.041(3) Uani d 1
H H33A 0.7442 0.0383 0.6346 0.049 Uiso calc 1
C C34 0.7058(13) 0.1504(12) 0.6887(9) 0.037(3) Uani d 1
H H34A 0.7910 0.2109 0.7080 0.045 Uiso calc 1
C C35 0.6104(12) 0.1661(11) 0.7047(8) 0.030(3) Uani d 1
C C36 0.6321(13) 0.2746(10) 0.7498(8) 0.031(3) Uani d 1
C C37 0.7444(14) 0.3679(12) 0.7735(10) 0.044(4) Uani d 1
H H37A 0.8153 0.3651 0.7651 0.053 Uiso calc 1
C C38 0.7586(15) 0.4671(13) 0.8094(10) 0.048(4) Uani d 1
H H38A 0.8372 0.5334 0.8247 0.057 Uiso calc 1
C C39 0.6544(15) 0.4671(12) 0.8227(9) 0.045(3) Uani d 1
H H39A 0.6601 0.5334 0.8492 0.053 Uiso calc 1
C C40 0.5423(16) 0.3686(12) 0.7964(10) 0.049(4) Uani d 1
H H40A 0.4692 0.3695 0.8024 0.058 Uiso calc 1

loop_
_atom_site_aniso_label
_atom_site_aniso_U_11
_atom_site_aniso_U_22
_atom_site_aniso_U_33
_atom_site_aniso_U_12
_atom_site_aniso_U_13
_atom_site_aniso_U_23
Ag1 0.0264(5) 0.0142(5) 0.0293(5) 0.0100(4) 0.0148(4) 0.0046(3)
Ag2 0.0267(5) 0.0175(5) 0.0383(5) 0.0083(4) 0.0179(4) 0.0014(4)
Ag3 0.0234(5) 0.0329(6) 0.0395(5) 0.0143(5) 0.0131(4) 0.0097(4)
Ag4 0.0384(6) 0.0158(5) 0.0385(5) 0.0132(4) 0.0282(4) 0.0074(4)
Ag5 0.0398(6) 0.0221(5) 0.0320(5) 0.0172(5) 0.0220(4) 0.0042(4)
Ag6 0.0730(9) 0.0555(8) 0.0382(6) 0.0527(7) 0.0218(6) 0.0130(5)
Ag7 0.0344(6) 0.0301(6) 0.0570(6) 0.0134(5) 0.0318(5) 0.0086(5)
C1 0.033(6) 0.023(6) 0.036(6) 0.019(5) 0.019(5) 0.009(4)
C2 0.017(5) 0.018(5) 0.020(5) 0.009(4) 0.007(4) -0.001(4)
C3 0.027(5) 0.014(5) 0.023(5) 0.012(4) 0.013(4) 0.004(4)
C4 0.035(6) 0.022(6) 0.033(5) 0.016(5) 0.017(5) 0.007(4)
C5 0.070(8) 0.031(7) 0.045(6) 0.021(6) 0.032(6) -0.001(5)
C6 0.057(8) 0.045(7) 0.061(7) 0.021(6) 0.039(6) 0.015(6)
C7 0.031(6) 0.014(5) 0.034(5) 0.012(4) 0.016(4) 0.010(4)
C8 0.023(5) 0.015(5) 0.025(5) 0.008(4) 0.008(4) 0.005(4)
C9 0.021(5) 0.021(5) 0.024(5) 0.012(4) 0.012(4) 0.007(4)
C10 0.027(5) 0.015(5) 0.028(5) 0.010(4) 0.016(4) 0.009(4)
O1 0.044(6) 0.024(5) 0.034(4) 0.022(4) 0.018(4) 0.005(4)
O2 0.029(5) 0.027(5) 0.069(6) 0.016(5) 0.017(5) 0.001(5)
C11 0.035(6) 0.030(6) 0.035(6) 0.017(5) 0.017(5) 0.006(5)
C12 0.039(6) 0.038(7) 0.060(7) 0.029(6) 0.021(5) 0.008(5)
F1 0.130(9) 0.062(6) 0.074(6) 0.075(7) 0.054(6) 0.020(5)
F2 0.160(10) 0.096(8) 0.105(8) 0.107(8) 0.093(7) 0.067(6)
F3 0.081(8) 0.074(8) 0.221(14) 0.061(7) 0.005(8) -0.020(8)
O3 0.023(5) 0.031(5) 0.044(5) 0.011(4) 0.012(4) 0.001(4)
O4 0.051(6) 0.018(5) 0.045(5) 0.013(5) 0.029(5) -0.002(4)
C13 0.026(6) 0.022(6) 0.022(5) 0.012(5) 0.011(4) 0.007(4)
C14 0.045(7) 0.033(7) 0.038(6) 0.014(5) 0.022(5) 0.003(5)
F4 0.063(6) 0.039(5) 0.083(6) 0.009(5) 0.038(5) -0.008(5)
F5 0.112(8) 0.053(6) 0.052(5) 0.020(6) 0.055(5) -0.007(4)
F6 0.079(7) 0.056(6) 0.104(8) 0.051(6) 0.012(6) -0.009(5)
O5 0.036(5) 0.020(5) 0.047(5) 0.008(4) 0.029(4) 0.005(4)
O6 0.037(5) 0.024(5) 0.048(5) 0.010(4) 0.026(4) 0.010(4)
C15 0.028(5) 0.021(6) 0.029(5) 0.015(5) 0.014(4) 0.001(4)
C16 0.034(6) 0.028(6) 0.038(6) 0.017(5) 0.017(5) 0.006(5)
F7 0.034(5) 0.075(7) 0.128(9) 0.026(5) 0.034(5) 0.054(6)
F8 0.104(9) 0.037(6) 0.211(13) 0.006(6) 0.111(9) 0.012(7)
F9 0.067(7) 0.123(10) 0.066(6) -0.004(6) 0.027(5) 0.050(6)
O7 0.048(6) 0.037(5) 0.030(4) 0.030(5) 0.014(4) -0.001(4)
O8 0.092(9) 0.083(9) 0.036(5) 0.073(8) 0.027(5) 0.018(5)
C17 0.039(6) 0.022(6) 0.040(6) 0.016(5) 0.021(5) 0.005(5)
C18 0.048(7) 0.022(6) 0.030(5) 0.017(5) 0.021(5) 0.003(4)
F10 0.154(9) 0.058(6) 0.047(5) 0.077(7) 0.052(5) 0.023(4)
F11 0.050(6) 0.050(6) 0.127(8) 0.034(5) 0.038(6) 0.009(5)
F12 0.081(6) 0.034(5) 0.077(6) 0.034(5) 0.047(5) 0.027(4)
O9 0.205(18) 0.054(9) 0.185(16) 0.082(11) 0.169(16) 0.058(10)
O10 0.066(10) 0.103(13) 0.197(19) 0.022(10) 0.056(11) -0.061(13)
C19 0.066(8) 0.056(8) 0.066(8) 0.048(7) 0.023(6) 0.017(6)
C20 0.080(9) 0.079(10) 0.092(10) 0.058(8) 0.028(7) 0.006(7)
F13 0.064(7) 0.118(9) 0.061(6) 0.042(7) 0.016(5) 0.030(6)
F14 0.142(12) 0.090(10) 0.250(16) 0.060(9) 0.123(11) 0.020(9)
F15 0.112(9) 0.157(12) 0.108(9) 0.084(9) 0.064(7) 0.087(8)
N1 0.023(5) 0.019(6) 0.038(6) 0.006(5) 0.011(4) 0.004(4)
N2 0.038(7) 0.048(8) 0.049(7) 0.031(6) 0.015(6) -0.002(6)
C21 0.042(7) 0.046(7) 0.037(6) 0.027(6) 0.017(5) 0.005(5)
C22 0.040(7) 0.035(7) 0.043(6) 0.016(6) 0.010(5) 0.002(5)
C23 0.047(7) 0.052(8) 0.038(6) 0.017(6) 0.017(5) 0.008(5)
C24 0.036(6) 0.048(7) 0.046(7) 0.019(6) 0.013(5) 0.013(5)
C25 0.025(6) 0.034(6) 0.024(5) 0.018(5) 0.007(4) 0.011(4)
C26 0.030(6) 0.044(7) 0.024(5) 0.021(5) 0.013(4) 0.013(5)
C27 0.038(6) 0.050(7) 0.048(6) 0.030(6) 0.020(5) 0.023(5)
C28 0.048(7) 0.065(8) 0.047(7) 0.044(6) 0.019(5) 0.017(6)
C29 0.061(8) 0.055(8) 0.044(7) 0.042(6) 0.021(6) 0.008(5)
C30 0.046(7) 0.051(7) 0.042(6) 0.032(6) 0.007(5) -0.001(5)
N3 0.024(5) 0.015(5) 0.046(6) 0.008(5) 0.018(5) -0.001(4)
N4 0.041(7) 0.032(7) 0.048(6) 0.024(6) 0.024(5) 0.009(5)
C31 0.038(6) 0.025(6) 0.050(6) 0.015(5) 0.021(5) 0.001(5)
C32 0.045(7) 0.032(7) 0.048(6) 0.019(5) 0.023(5) 0.004(5)
C33 0.039(6) 0.047(7) 0.050(7) 0.027(6) 0.026(5) 0.014(5)
C34 0.034(6) 0.035(7) 0.048(6) 0.016(5) 0.024(5) 0.008(5)
C35 0.031(6) 0.031(6) 0.031(5) 0.012(5) 0.021(5) 0.008(4)
C36 0.036(6) 0.027(6) 0.029(5) 0.013(5) 0.015(5) 0.011(4)
C37 0.040(7) 0.039(7) 0.054(7) 0.017(6) 0.026(5) 0.003(5)
C38 0.049(7) 0.035(7) 0.047(7) 0.011(6) 0.020(6) 0.006(5)
C39 0.048(7) 0.032(7) 0.046(6) 0.015(6) 0.022(6) -0.002(5)
C40 0.052(7) 0.041(7) 0.059(7) 0.024(6) 0.034(6) 0.002(5)

loop_
_atom_type_symbol
_atom_type_description
_atom_type_scat_dispersion_real
_atom_type_scat_dispersion_imag
_atom_type_scat_source
C C 0.0033 0.0016 'International Tables Vol C Tables 4.2.6.8 and 6.1.1.4'
H H 0.0000 0.0000 'International Tables Vol C Tables 4.2.6.8 and 6.1.1.4'
Ag Ag -0.8971 1.1015 'International Tables Vol C Tables 4.2.6.8 and 6.1.1.4'
F F 0.0171 0.0103 'International Tables Vol C Tables 4.2.6.8 and 6.1.1.4'
N N 0.0061 0.0033 'International Tables Vol C Tables 4.2.6.8 and 6.1.1.4'
O O 0.0106 0.0060 'International Tables Vol C Tables 4.2.6.8 and 6.1.1.4'

loop_
_geom_angle_atom_site_label_1
_geom_angle_atom_site_label_2
_geom_angle_atom_site_label_3
_geom_angle_site_symmetry_1
_geom_angle_site_symmetry_3
_geom_angle
C1 Ag1 O1 . . 140.4(4)
C1 Ag1 O6 . 2_557 119.1(4)
O1 Ag1 O6 . 2_557 93.4(3)
C1 Ag1 O3 . . 116.2(4)
O1 Ag1 O3 . . 74.5(3)
O6 Ag1 O3 2_557 . 101.1(3)
C1 Ag1 Ag3 . . 50.0(3)
O1 Ag1 Ag3 . . 169.1(2)
O6 Ag1 Ag3 2_557 . 80.1(2)
O3 Ag1 Ag3 . . 98.0(2)
C1 Ag1 Ag2 . . 62.7(3)
O1 Ag1 Ag2 . . 83.0(2)
O6 Ag1 Ag2 2_557 . 118.2(2)
O3 Ag1 Ag2 . . 135.7(2)
Ag3 Ag1 Ag2 . . 107.83(4)
C1 Ag1 Ag4 . . 54.5(3)
O1 Ag1 Ag4 . . 98.1(2)
O6 Ag1 Ag4 2_557 . 165.7(2)
O3 Ag1 Ag4 . . 74.1(2)
Ag3 Ag1 Ag4 . . 87.23(4)
Ag2 Ag1 Ag4 . . 71.88(4)
C1 Ag1 Ag2 . 2_557 53.9(3)
O1 Ag1 Ag2 . 2_557 124.7(2)
O6 Ag1 Ag2 2_557 2_557 74.5(2)
O3 Ag1 Ag2 . 2_557 160.1(2)
Ag3 Ag1 Ag2 . 2_557 62.27(3)
Ag2 Ag1 Ag2 . 2_557 59.11(4)
Ag4 Ag1 Ag2 . 2_557 105.26(4)
O5 Ag2 O2 . . 99.1(3)
O5 Ag2 C1 . 2_557 120.3(4)
O2 Ag2 C1 . 2_557 97.1(4)
O5 Ag2 Ag2 . 2_557 133.9(2)
O2 Ag2 Ag2 . 2_557 127.0(2)
C1 Ag2 Ag2 2_557 2_557 61.1(3)
O5 Ag2 Ag1 . . 137.8(2)
O2 Ag2 Ag1 . . 79.7(2)
C1 Ag2 Ag1 2_557 . 101.5(3)
Ag2 Ag2 Ag1 2_557 . 61.29(4)
O5 Ag2 Ag1 . 2_557 87.1(2)
O2 Ag2 Ag1 . 2_557 139.9(3)
C1 Ag2 Ag1 2_557 2_557 48.0(3)
Ag2 Ag2 Ag1 2_557 2_557 59.60(3)
Ag1 Ag2 Ag1 . 2_557 120.89(4)
O5 Ag2 Ag3 . 2_557 78.1(2)
O2 Ag2 Ag3 . 2_557 85.7(2)
C1 Ag2 Ag3 2_557 2_557 46.5(3)
Ag2 Ag2 Ag3 2_557 2_557 103.79(5)
Ag1 Ag2 Ag3 . 2_557 142.82(4)
Ag1 Ag2 Ag3 2_557 2_557 56.61(3)
C1 Ag3 N1 . . 147.3(4)
C1 Ag3 N2 . . 140.2(4)
N1 Ag3 N2 . . 72.2(4)
C1 Ag3 Ag1 . . 51.3(3)
N1 Ag3 Ag1 . . 99.4(2)
N2 Ag3 Ag1 . . 149.3(3)
C1 Ag3 Ag2 . 2_557 53.6(3)
N1 Ag3 Ag2 . 2_557 130.7(3)
N2 Ag3 Ag2 . 2_557 101.3(3)
Ag1 Ag3 Ag2 . 2_557 61.11(3)
O4 Ag4 C2 . . 158.5(4)
O4 Ag4 C9 . . 128.7(3)
C2 Ag4 C9 . . 72.7(4)
O4 Ag4 C1 . . 128.9(4)
C2 Ag4 C1 . . 29.7(4)
C9 Ag4 C1 . . 102.4(4)
O4 Ag4 C10 . . 99.5(3)
C2 Ag4 C10 . . 101.8(4)
C9 Ag4 C10 . . 29.3(4)
C1 Ag4 C10 . . 131.5(4)
O4 Ag4 Ag1 . . 81.4(2)
C2 Ag4 Ag1 . . 77.4(3)
C9 Ag4 Ag1 . . 147.6(2)
C1 Ag4 Ag1 . . 48.6(3)
C10 Ag4 Ag1 . . 165.2(3)
O4 Ag4 Ag5 . . 56.6(2)
C2 Ag4 Ag5 . . 144.8(3)
C9 Ag4 Ag5 . . 72.5(2)
C1 Ag4 Ag5 . . 173.1(3)
C10 Ag4 Ag5 . . 43.8(3)
Ag1 Ag4 Ag5 . . 137.65(4)
O7 Ag5 C10 . . 159.7(4)
O7 Ag5 Ag7 . . 109.2(3)
C10 Ag5 Ag7 . . 51.2(3)
O7 Ag5 Ag6 . 2_556 81.0(2)
C10 Ag5 Ag6 . 2_556 108.5(3)
Ag7 Ag5 Ag6 . 2_556 107.75(5)
O7 Ag5 Ag6 . . 138.6(2)
C10 Ag5 Ag6 . . 52.7(3)
Ag7 Ag5 Ag6 . . 82.65(5)
Ag6 Ag5 Ag6 2_556 . 57.77(4)
O7 Ag5 Ag4 . . 138.0(3)
C10 Ag5 Ag4 . . 51.5(3)
Ag7 Ag5 Ag4 . . 95.66(4)
Ag6 Ag5 Ag4 2_556 . 123.51(5)
Ag6 Ag5 Ag4 . . 76.15(4)
O9 Ag6 O10 . 2_556 158.1(6)
O9 Ag6 O8 . 2_556 96.2(5)
O10 Ag6 O8 2_556 2_556 94.8(5)
O9 Ag6 C10 . . 95.5(6)
O10 Ag6 C10 2_556 . 96.3(7)
O8 Ag6 C10 2_556 . 117.1(3)
O9 Ag6 Ag6 . 2_556 78.6(3)
O10 Ag6 Ag6 2_556 2_556 80.9(4)
O8 Ag6 Ag6 2_556 2_556 141.1(2)
C10 Ag6 Ag6 . 2_556 101.9(3)
O9 Ag6 Ag5 . 2_556 70.9(5)
O10 Ag6 Ag5 2_556 2_556 92.8(6)
O8 Ag6 Ag5 2_556 2_556 79.0(2)
C10 Ag6 Ag5 . 2_556 160.7(3)
Ag6 Ag6 Ag5 2_556 2_556 62.73(4)
O9 Ag6 Ag5 . . 97.4(4)
O10 Ag6 Ag5 2_556 . 78.6(5)
O8 Ag6 Ag5 2_556 . 157.7(2)
C10 Ag6 Ag5 . . 44.0(2)
Ag6 Ag6 Ag5 2_556 . 59.51(4)
Ag5 Ag6 Ag5 2_556 . 122.24(4)
C10 Ag7 N3 . . 157.7(4)
C10 Ag7 N4 . . 129.0(4)
N3 Ag7 N4 . . 73.0(4)
C10 Ag7 Ag5 . . 51.0(3)
N3 Ag7 Ag5 . . 106.7(3)
N4 Ag7 Ag5 . . 171.0(3)
C2 C1 Ag3 . . 130.4(9)
C2 C1 Ag1 . . 144.4(9)
Ag3 C1 Ag1 . . 78.7(4)
C2 C1 Ag4 . . 71.4(7)
Ag3 C1 Ag4 . . 117.0(5)
Ag1 C1 Ag4 . . 76.9(3)
C2 C1 Ag2 . 2_557 121.8(9)
Ag3 C1 Ag2 . 2_557 79.9(4)
Ag1 C1 Ag2 . 2_557 78.1(4)
Ag4 C1 Ag2 . 2_557 145.9(5)
C1 C2 C3 . . 167.7(11)
C1 C2 Ag4 . . 78.9(7)
C3 C2 Ag4 . . 113.1(7)
C8 C3 C2 . . 121.4(10)
C8 C3 C4 . . 122.8(10)
C2 C3 C4 . . 115.8(9)
C3 C4 C5 . . 110.3(10)
C3 C4 H4A . . 109.6
C5 C4 H4A . . 109.6
C3 C4 H4B . . 109.6
C5 C4 H4B . . 109.6
H4A C4 H4B . . 108.1
C6 C5 C4 . . 114.7(12)
C6 C5 H5A . . 108.6
C4 C5 H5A . . 108.6
C6 C5 H5B . . 108.6
C4 C5 H5B . . 108.6
H5A C5 H5B . . 107.6
C5 C6 C7 . . 109.7(13)
C5 C6 H6A . . 109.7
C7 C6 H6A . . 109.7
C5 C6 H6B . . 109.7
C7 C6 H6B . . 109.7
H6A C6 H6B . . 108.2
C8 C7 C6 . . 112.9(10)
C8 C7 H7A . . 109.0
C6 C7 H7A . . 109.0
C8 C7 H7B . . 109.0
C6 C7 H7B . . 109.0
H7A C7 H7B . . 107.8
C3 C8 C9 . . 120.7(10)
C3 C8 C7 . . 122.9(10)
C9 C8 C7 . . 116.4(10)
C10 C9 C8 . . 170.7(12)
C10 C9 Ag4 . . 77.3(8)
C8 C9 Ag4 . . 111.9(7)
C9 C10 Ag5 . . 154.3(10)
C9 C10 Ag7 . . 127.9(9)
Ag5 C10 Ag7 . . 77.7(4)
C9 C10 Ag4 . . 73.4(7)
Ag5 C10 Ag4 . . 84.8(4)
Ag7 C10 Ag4 . . 139.5(5)
C9 C10 Ag6 . . 88.0(8)
Ag5 C10 Ag6 . . 83.3(4)
Ag7 C10 Ag6 . . 111.7(4)
Ag4 C10 Ag6 . . 102.1(4)
C11 O1 Ag1 . . 123.0(8)
C11 O2 Ag2 . . 124.1(8)
O1 C11 O2 . . 129.4(12)
O1 C11 C12 . . 114.1(11)
O2 C11 C12 . . 116.4(11)
F3 C12 F1 . . 107.6(8)
F3 C12 F2 . . 108.6(9)
F1 C12 F2 . . 106.6(8)
F3 C12 C11 . . 112.5(10)
F1 C12 C11 . . 111.2(9)
F2 C12 C11 . . 110.1(9)
C13 O3 Ag1 . . 116.3(7)
C13 O4 Ag4 . . 119.8(7)
O3 C13 O4 . . 127.7(11)
O3 C13 C14 . . 118.8(10)
O4 C13 C14 . . 113.5(9)
F5 C14 F4 . . 107.8(8)
F5 C14 F6 . . 108.2(8)
F4 C14 F6 . . 107.5(8)
F5 C14 C13 . . 112.6(9)
F4 C14 C13 . . 111.9(9)
F6 C14 C13 . . 108.7(8)
C15 O5 Ag2 . . 119.0(7)
C15 O6 Ag1 . 2_557 128.8(8)
O5 C15 O6 . . 127.5(12)
O5 C15 C16 . . 115.8(9)
O6 C15 C16 . . 116.6(10)
F9 C16 F8 . . 107.6(9)
F9 C16 F7 . . 106.2(8)
F8 C16 F7 . . 106.9(8)
F9 C16 C15 . . 110.7(9)
F8 C16 C15 . . 114.0(9)
F7 C16 C15 . . 111.2(9)
C17 O7 Ag5 . . 127.9(8)
C17 O8 Ag6 . 2_556 122.8(8)
O8 C17 O7 . . 128.9(12)
O8 C17 C18 . . 117.7(10)
O7 C17 C18 . . 113.4(10)
F10 C18 F12 . . 108.0(8)
F10 C18 F11 . . 107.4(8)
F12 C18 F11 . . 106.9(8)
F10 C18 C17 . . 111.5(9)
F12 C18 C17 . . 112.6(9)
F11 C18 C17 . . 110.1(9)
C19 O9 Ag6 . . 129.3(13)
C19 O10 Ag6 . 2_556 124.6(13)
O9 C19 O10 . . 123(2)
O9 C19 C20 . . 123.1(16)
O10 C19 C20 . . 113.2(15)
F14 C20 F13 . . 110.5(10)
F14 C20 F15 . . 108.2(10)
F13 C20 F15 . . 107.4(9)
F14 C20 C19 . . 110.5(12)
F13 C20 C19 . . 107.8(12)
F15 C20 C19 . . 112.4(13)
C25 N1 C21 . . 117.3(11)
C25 N1 Ag3 . . 118.7(8)
C21 N1 Ag3 . . 123.7(9)
C30 N2 C26 . . 120.1(12)
C30 N2 Ag3 . . 124.6(10)
C26 N2 Ag3 . . 115.3(8)
N1 C21 C22 . . 122.5(13)
N1 C21 H21A . . 118.7
C22 C21 H21A . . 118.7
C23 C22 C21 . . 119.4(14)
C23 C22 H22A . . 120.3
C21 C22 H22A . . 120.3
C22 C23 C24 . . 118.2(15)
C22 C23 H23A . . 120.9
C24 C23 H23A . . 120.9
C25 C24 C23 . . 119.7(14)
C25 C24 H24A . . 120.1
C23 C24 H24A . . 120.1
N1 C25 C24 . . 122.8(12)
N1 C25 C26 . . 114.7(11)
C24 C25 C26 . . 122.4(11)
N2 C26 C27 . . 118.7(12)
N2 C26 C25 . . 119.0(10)
C27 C26 C25 . . 122.2(12)
C28 C27 C26 . . 118.6(14)
C28 C27 H27A . . 120.7
C26 C27 H27A . . 120.7
C29 C28 C27 . . 122.2(13)
C29 C28 H28A . . 118.9
C27 C28 H28A . . 118.9
C28 C29 C30 . . 116.7(14)
C28 C29 H29A . . 121.6
C30 C29 H29A . . 121.6
N2 C30 C29 . . 123.5(15)
N2 C30 H30A . . 118.2
C29 C30 H30A . . 118.2
C31 N3 C35 . . 118.2(10)
C31 N3 Ag7 . . 124.7(8)
C35 N3 Ag7 . . 117.1(7)
C40 N4 C36 . . 116.0(12)
C40 N4 Ag7 . . 125.4(9)
C36 N4 Ag7 . . 118.1(8)
N3 C31 C32 . . 122.8(13)
N3 C31 H31A . . 118.6
C32 C31 H31A . . 118.6
C33 C32 C31 . . 119.1(13)
C33 C32 H32A . . 120.5
C31 C32 H32A . . 120.5
C32 C33 C34 . . 119.6(12)
C32 C33 H33A . . 120.2
C34 C33 H33A . . 120.2
C33 C34 C35 . . 120.9(13)
C33 C34 H34A . . 119.6
C35 C34 H34A . . 119.6
N3 C35 C34 . . 119.4(11)
N3 C35 C36 . . 116.7(10)
C34 C35 C36 . . 123.9(12)
C37 C36 N4 . . 122.6(12)
C37 C36 C35 . . 122.5(12)
N4 C36 C35 . . 115.0(11)
C36 C37 C38 . . 121.2(14)
C36 C37 H37A . . 119.4
C38 C37 H37A . . 119.4
C37 C38 C39 . . 117.5(14)
C37 C38 H38A . . 121.2
C39 C38 H38A . . 121.2
C40 C39 C38 . . 118.1(13)
C40 C39 H39A . . 121.0
C38 C39 H39A . . 121.0
N4 C40 C39 . . 124.5(14)
N4 C40 H40A . . 117.7
C39 C40 H40A . . 117.7

loop_
_geom_bond_atom_site_label_1
_geom_bond_atom_site_label_2
_geom_bond_site_symmetry_2
_geom_bond_distance
Ag1 C1 . 2.251(12)
Ag1 O1 . 2.274(8)
Ag1 O6 2_557 2.366(9)
Ag1 O3 . 2.441(9)
Ag1 Ag3 . 2.8278(13)
Ag1 Ag2 . 2.9159(14)
Ag1 Ag4 . 2.9250(13)
Ag1 Ag2 2_557 2.9653(13)
Ag2 O5 . 2.261(9)
Ag2 O2 . 2.326(9)
Ag2 C1 2_557 2.450(12)
Ag2 Ag2 2_557 2.9013(19)
Ag2 Ag1 2_557 2.9653(13)
Ag2 Ag3 2_557 2.9977(16)
Ag3 C1 . 2.208(13)
Ag3 N1 . 2.291(10)
Ag3 N2 . 2.305(10)
Ag3 Ag2 2_557 2.9978(16)
Ag4 O4 . 2.196(8)
Ag4 C2 . 2.362(10)
Ag4 C9 . 2.410(12)
Ag4 C1 . 2.446(11)
Ag4 C10 . 2.453(11)
Ag4 Ag5 . 3.1223(14)
Ag5 O7 . 2.147(8)
Ag5 C10 . 2.168(11)
Ag5 Ag7 . 2.7249(15)
Ag5 Ag6 2_556 3.0051(17)
Ag5 Ag6 . 3.0996(15)
Ag6 O9 . 2.250(14)
Ag6 O10 2_556 2.283(18)
Ag6 O8 2_556 2.325(9)
Ag6 C10 . 2.482(11)
Ag6 Ag6 2_556 2.950(2)
Ag6 Ag5 2_556 3.0051(17)
Ag7 C10 . 2.174(11)
Ag7 N3 . 2.242(9)
Ag7 N4 . 2.282(12)
C1 C2 . 1.235(17)
C1 Ag2 2_557 2.450(12)
C2 C3 . 1.436(16)
C3 C8 . 1.346(15)
C3 C4 . 1.527(15)
C4 C5 . 1.54(2)
C4 H4A . 0.9900
C4 H4B . 0.9900
C5 C6 . 1.44(2)
C5 H5A . 0.9900
C5 H5B . 0.9900
C6 C7 . 1.554(18)
C6 H6A . 0.9900
C6 H6B . 0.9900
C7 C8 . 1.482(16)
C7 H7A . 0.9900
C7 H7B . 0.9900
C8 C9 . 1.434(15)
C9 C10 . 1.231(15)
O1 C11 . 1.229(15)
O2 C11 . 1.239(16)
C11 C12 . 1.563(16)
C12 F3 . 1.296(9)
C12 F1 . 1.298(9)
C12 F2 . 1.301(9)
O3 C13 . 1.231(14)
O4 C13 . 1.262(14)
C13 C14 . 1.546(15)
C14 F5 . 1.298(9)
C14 F4 . 1.303(9)
C14 F6 . 1.305(9)
O5 C15 . 1.248(14)
O6 C15 . 1.260(13)
O6 Ag1 2_557 2.366(9)
C15 C16 . 1.525(16)
C16 F9 . 1.299(9)
C16 F8 . 1.302(9)
C16 F7 . 1.306(9)
O7 C17 . 1.267(14)
O8 C17 . 1.210(16)
O8 Ag6 2_556 2.325(9)
C17 C18 . 1.551(15)
C18 F10 . 1.300(8)
C18 F12 . 1.307(9)
C18 F11 . 1.310(9)
O9 C19 . 1.206(19)
O10 C19 . 1.26(2)
O10 Ag6 2_556 2.283(18)
C19 C20 . 1.55(2)
C20 F14 . 1.280(10)
C20 F13 . 1.297(10)
C20 F15 . 1.306(10)
N1 C25 . 1.340(15)
N1 C21 . 1.362(16)
N2 C30 . 1.312(18)
N2 C26 . 1.355(17)
C21 C22 . 1.40(2)
C21 H21A . 0.9500
C22 C23 . 1.36(2)
C22 H22A . 0.9500
C23 C24 . 1.40(2)
C23 H23A . 0.9500
C24 C25 . 1.372(19)
C24 H24A . 0.9500
C25 C26 . 1.489(17)
C26 C27 . 1.421(17)
C27 C28 . 1.38(2)
C27 H27A . 0.9500
C28 C29 . 1.32(2)
C28 H28A . 0.9500
C29 C30 . 1.41(2)
C29 H29A . 0.9500
C30 H30A . 0.9500
N3 C31 . 1.366(15)
N3 C35 . 1.390(16)
N4 C40 . 1.331(17)
N4 C36 . 1.354(16)
C31 C32 . 1.376(18)
C31 H31A . 0.9500
C32 C33 . 1.37(2)
C32 H32A . 0.9500
C33 C34 . 1.380(19)
C33 H33A . 0.9500
C34 C35 . 1.392(17)
C34 H34A . 0.9500
C35 C36 . 1.494(17)
C36 C37 . 1.342(19)
C37 C38 . 1.37(2)
C37 H37A . 0.9500
C38 C39 . 1.38(2)
C38 H38A . 0.9500
C39 C40 . 1.37(2)
C39 H39A . 0.9500
C40 H40A . 0.9500

loop_
_geom_torsion_atom_site_label_1
_geom_torsion_atom_site_label_2
_geom_torsion_atom_site_label_3
_geom_torsion_atom_site_label_4
_geom_torsion_site_symmetry_1
_geom_torsion
Ag3 C1 C2 C3 . 60(6)
Ag1 C1 C2 C3 . -161(4)
Ag4 C1 C2 C3 . 170(5)
Ag2 C1 C2 C3 2_557 -45(6)
Ag3 C1 C2 Ag4 . -110.0(10)
Ag1 C1 C2 Ag4 . 28.4(15)
Ag2 C1 C2 Ag4 2_557 145.0(8)
C1 C2 C3 C8 . -169(5)
Ag4 C2 C3 C8 . 0.2(13)
C1 C2 C3 C4 . 10(6)
Ag4 C2 C3 C4 . 179.5(8)
C8 C3 C4 C5 . -10.9(16)
C2 C3 C4 C5 . 169.8(11)
C3 C4 C5 C6 . 43.4(17)
C4 C5 C6 C7 . -60.9(18)
C5 C6 C7 C8 . 45.3(17)
C2 C3 C8 C9 . -4.2(17)
C4 C3 C8 C9 . 176.5(10)
C2 C3 C8 C7 . 177.8(10)
C4 C3 C8 C7 . -1.5(17)
C6 C7 C8 C3 . -15.3(17)
C6 C7 C8 C9 . 166.7(11)
C3 C8 C9 Ag4 . 5.8(13)
C7 C8 C9 Ag4 . -176.1(8)
Ag4 C9 C10 Ag5 . 33(2)
Ag4 C9 C10 Ag7 . -140.6(9)
Ag4 C9 C10 Ag6 . 103.2(3)
Ag1 O1 C11 O2 . -1.3(19)
Ag1 O1 C11 C12 . -178.7(6)
Ag2 O2 C11 O1 . 9(2)
Ag2 O2 C11 C12 . -173.5(7)
O1 C11 C12 F3 . 172.1(11)
O2 C11 C12 F3 . -5.7(15)
O1 C11 C12 F1 . 51.3(14)
O2 C11 C12 F1 . -126.5(12)
O1 C11 C12 F2 . -66.6(13)
O2 C11 C12 F2 . 115.6(12)
Ag1 O3 C13 O4 . -28.8(16)
Ag1 O3 C13 C14 . 148.6(7)
Ag4 O4 C13 O3 . -12.9(16)
Ag4 O4 C13 C14 . 169.6(6)
O3 C13 C14 F5 . 130.2(11)
O4 C13 C14 F5 . -52.1(12)
O3 C13 C14 F4 . 8.6(14)
O4 C13 C14 F4 . -173.7(9)
O3 C13 C14 F6 . -109.9(11)
O4 C13 C14 F6 . 67.8(12)
Ag2 O5 C15 O6 . -4.6(17)
Ag2 O5 C15 C16 . 173.5(6)
Ag1 O6 C15 O5 2_557 20.1(19)
Ag1 O6 C15 C16 2_557 -158.0(7)
O5 C15 C16 F9 . 56.5(13)
O6 C15 C16 F9 . -125.2(11)
O5 C15 C16 F8 . 177.9(11)
O6 C15 C16 F8 . -3.8(14)
O5 C15 C16 F7 . -61.2(13)
O6 C15 C16 F7 . 117.1(11)
Ag6 O8 C17 O7 2_556 -5(2)
Ag6 O8 C17 C18 2_556 175.2(8)
Ag5 O7 C17 O8 . -1(2)
Ag5 O7 C17 C18 . 179.0(7)
O8 C17 C18 F10 . -4.3(16)
O7 C17 C18 F10 . 175.7(10)
O8 C17 C18 F12 . -126.0(13)
O7 C17 C18 F12 . 54.0(14)
O8 C17 C18 F11 . 114.8(13)
O7 C17 C18 F11 . -65.3(13)
Ag6 O9 C19 O10 . 23(3)
Ag6 O9 C19 C20 . -165.9(12)
Ag6 O10 C19 O9 2_556 -9(3)
Ag6 O10 C19 C20 2_556 179.3(12)
O9 C19 C20 F14 . -12(2)
O10 C19 C20 F14 . 159.2(17)
O9 C19 C20 F13 . 108.5(19)
O10 C19 C20 F13 . -80.0(19)
O9 C19 C20 F15 . -133.4(18)
O10 C19 C20 F15 . 38(2)
C25 N1 C21 C22 . 0.3(19)
Ag3 N1 C21 C22 . 174.4(10)
N1 C21 C22 C23 . 0(2)
C21 C22 C23 C24 . 0(2)
C22 C23 C24 C25 . 0(2)
C21 N1 C25 C24 . 0.1(18)
Ag3 N1 C25 C24 . -174.3(10)
C21 N1 C25 C26 . 176.4(11)
Ag3 N1 C25 C26 . 2.0(13)
C23 C24 C25 N1 . 0(2)
C23 C24 C25 C26 . -176.4(12)
C30 N2 C26 C27 . 1(2)
Ag3 N2 C26 C27 . -177.8(9)
C30 N2 C26 C25 . -177.6(13)
Ag3 N2 C26 C25 . 3.3(15)
N1 C25 C26 N2 . -3.5(16)
C24 C25 C26 N2 . 172.8(12)
N1 C25 C26 C27 . 177.6(11)
C24 C25 C26 C27 . -6.1(19)
N2 C26 C27 C28 . -2.7(19)
C25 C26 C27 C28 . 176.2(12)
C26 C27 C28 C29 . 2(2)
C27 C28 C29 C30 . 1(2)
C26 N2 C30 C29 . 1(2)
Ag3 N2 C30 C29 . -179.8(11)
C28 C29 C30 N2 . -2(2)
C35 N3 C31 C32 . 3(2)
Ag7 N3 C31 C32 . -176.5(10)
N3 C31 C32 C33 . -2(2)
C31 C32 C33 C34 . 1(2)
C32 C33 C34 C35 . 0(2)
C31 N3 C35 C34 . -1.7(18)
Ag7 N3 C35 C34 . 177.5(9)
C31 N3 C35 C36 . 177.7(11)
Ag7 N3 C35 C36 . -3.2(14)
C33 C34 C35 N3 . 0(2)
C33 C34 C35 C36 . -178.8(12)
C40 N4 C36 C37 . 3.6(19)
Ag7 N4 C36 C37 . 176.1(10)
C40 N4 C36 C35 . -174.8(12)
Ag7 N4 C36 C35 . -2.3(14)
N3 C35 C36 C37 . -174.9(12)
C34 C35 C36 C37 . 4(2)
N3 C35 C36 N4 . 3.6(16)
C34 C35 C36 N4 . -177.1(12)
N4 C36 C37 C38 . -3(2)
C35 C36 C37 C38 . 175.7(13)
C36 C37 C38 C39 . 2(2)
C37 C38 C39 C40 . -2(2)
C36 N4 C40 C39 . -4(2)
Ag7 N4 C40 C39 . -176.0(12)
C38 C39 C40 N4 . 4(2)
